data_7700987
loop_
_publ_author_name
'Tsantis, Sokratis T.'
'Lagou-Rekka, Aimilia'
'Konidaris, Konstantis F.'
'Raptopoulou, Catherine P.'
'Bekiari, Vlasoula'
'Psycharis, Vassilis'
'Perlepes, Spyros P.'

_publ_section_title
;
 Tetranuclear oxido-bridged thorium(iv) clusters obtained using tridentate
 Schiff bases.
;
_journal_issue 41
_journal_name_full 'Dalton transactions (Cambridge, England : 2003)'
_journal_page_first 15668
_journal_page_last 15678
_journal_paper_doi 10.1039/c9dt03189h
_journal_volume 48
_journal_year 2019
_chemical_formula_sum 'C99 H77 N13 O21 Th4'
_chemical_formula_weight 2712.89
_space_group_crystal_system triclinic
_space_group_IT_number 2
_space_group_name_Hall '-P 1'
_space_group_name_H-M_alt 'P -1'
_symmetry_space_group_name_Hall '-P 1'
_symmetry_space_group_name_H-M 'P -1'
_atom_sites_solution_hydrogens mixed
_audit_creation_method SHELXL-2014/7
_audit_update_record
;
2019-08-05 deposited with the CCDC.    2019-08-30 downloaded from the CCDC.
;
_cell_angle_alpha 81.5130(10)
_cell_angle_beta 76.8260(10)
_cell_angle_gamma 61.5850(10)
_cell_formula_units_Z 2
_cell_length_a 13.5738(3)
_cell_length_b 14.9072(3)
_cell_length_c 26.8572(5)
_cell_measurement_reflns_used 65913
_cell_measurement_temperature 170(2)
_cell_measurement_theta_max 27.51
_cell_measurement_theta_min 3.00
_cell_volume 4649.11(17)
_computing_cell_refinement 'CrystalClear, Rigaku MSC, 2005'
_computing_data_collection 'CrystalClear, Rigaku MSC, 2005'
_computing_data_reduction 'CrystalClear, Rigaku MSC, 2005'
_computing_molecular_graphics 'Diamond ver.3.1'
_computing_publication_material 'publCIF J.Appl.Cryst. 2010, 43, 920'
_computing_structure_refinement 'SHELXL-2014/7 (Sheldrick, 2014)'
_computing_structure_solution 'SHELXL-2014/7 (Sheldrick, 2014)'
_diffrn_ambient_temperature 170(2)
_diffrn_measured_fraction_theta_full 0.997
_diffrn_measured_fraction_theta_max 0.997
_diffrn_measurement_device_type 'Rigaku R-AXIS SPIDER IPDS'
_diffrn_measurement_method '\q scans'
_diffrn_radiation_type MoK\a
_diffrn_radiation_wavelength 0.71073
_diffrn_reflns_av_R_equivalents 0.0491
_diffrn_reflns_av_unetI/netI 0.0401
_diffrn_reflns_Laue_measured_fraction_full 0.997
_diffrn_reflns_Laue_measured_fraction_max 0.997
_diffrn_reflns_limit_h_max 17
_diffrn_reflns_limit_h_min -17
_diffrn_reflns_limit_k_max 18
_diffrn_reflns_limit_k_min -19
_diffrn_reflns_limit_l_max 34
_diffrn_reflns_limit_l_min -34
_diffrn_reflns_number 86266
_diffrn_reflns_point_group_measured_fraction_full 0.997
_diffrn_reflns_point_group_measured_fraction_max 0.997
_diffrn_reflns_theta_full 25.242
_diffrn_reflns_theta_max 26.999
_diffrn_reflns_theta_min 3.003
_exptl_absorpt_coefficient_mu 6.458
_exptl_absorpt_correction_T_max 1.000
_exptl_absorpt_correction_T_min 0.445
_exptl_absorpt_correction_type empirical
_exptl_absorpt_process_details 'CrystalClear, Rigaku MSC, 2005'
_exptl_crystal_colour yellow
_exptl_crystal_density_diffrn 1.938
_exptl_crystal_description parallelepiped
_exptl_crystal_F_000 2580
_exptl_crystal_size_max 0.43
_exptl_crystal_size_mid 0.11
_exptl_crystal_size_min 0.06
_refine_diff_density_max 1.561
_refine_diff_density_min -1.153
_refine_diff_density_rms 0.124
_refine_ls_extinction_method none
_refine_ls_goodness_of_fit_ref 1.019
_refine_ls_hydrogen_treatment mixed
_refine_ls_matrix_type full
_refine_ls_number_parameters 1462
_refine_ls_number_reflns 20248
_refine_ls_number_restraints 0
_refine_ls_restrained_S_all 1.019
_refine_ls_R_factor_all 0.0403
_refine_ls_R_factor_gt 0.0295
_refine_ls_shift/su_max 0.001
_refine_ls_shift/su_mean 0.000
_refine_ls_structure_factor_coef Fsqd
_refine_ls_weighting_details 'w=1/[\s^2^(Fo^2^)+(0.0130P)^2^+11.7130P] where P=(Fo^2^+2Fc^2^)/3'
_refine_ls_weighting_scheme calc
_refine_ls_wR_factor_gt 0.0544
_refine_ls_wR_factor_ref 0.0576
_reflns_Friedel_coverage 0.000
_reflns_number_gt 16985
_reflns_number_total 20248
_reflns_threshold_expression 'I > 2\s(I)'
_cod_data_source_file c9dt03189h2.cif
_cod_data_source_block COMPOUND1
_cod_depositor_comments 'Adding full bibliography for 7700987--7700988.cif.'
_cod_database_code 7700987
_shelx_shelxl_version_number 2014/7
_shelx_space_group_comment
;
The symmetry employed for this shelxl refinement is uniquely defined
by the following loop, which should always be used as a source of
symmetry information in preference to the above space-group names.
They are only intended as comments.
;

loop_
_space_group_symop_operation_xyz
'x, y, z'
'-x, -y, -z'

loop_
_atom_site_label
_atom_site_type_symbol
_atom_site_fract_x
_atom_site_fract_y
_atom_site_fract_z
_atom_site_U_iso_or_equiv
_atom_site_adp_type
_atom_site_occupancy
_atom_site_site_symmetry_order
_atom_site_calc_flag
_atom_site_refinement_flags_posn
_atom_site_refinement_flags_adp
Th1 Th 0.61220(2) 0.20847(2) 0.18550(2) 0.02116(4) Uani 1 1 d . .
Th2 Th 0.75768(2) 0.11656(2) 0.30043(2) 0.02240(4) Uani 1 1 d . .
Th3 Th 0.51182(2) 0.40334(2) 0.29262(2) 0.02142(4) Uani 1 1 d . .
Th4 Th 0.80250(2) 0.33548(2) 0.20781(2) 0.02166(4) Uani 1 1 d . .
O1 O 0.6721(2) 0.2654(2) 0.24823(11) 0.0219(6) Uani 1 1 d . .
N1 N 0.4132(3) 0.2136(3) 0.18817(14) 0.0251(8) Uani 1 1 d . .
O2 O 0.4502(2) 0.3523(2) 0.22764(11) 0.0243(7) Uani 1 1 d . .
O3 O 0.6408(3) 0.0781(2) 0.14448(12) 0.0305(7) Uani 1 1 d . .
C1 C 0.3404(3) 0.3748(3) 0.22791(16) 0.0240(9) Uani 1 1 d . .
C2 C 0.2514(4) 0.4673(4) 0.2445(2) 0.0343(11) Uani 1 1 d . .
C3 C 0.1385(4) 0.4880(4) 0.2483(2) 0.0397(13) Uani 1 1 d . .
C4 C 0.1161(4) 0.4142(4) 0.2359(2) 0.0390(13) Uani 1 1 d . .
C5 C 0.2032(4) 0.3231(4) 0.2178(2) 0.0344(11) Uani 1 1 d . .
C6 C 0.3171(4) 0.3021(4) 0.21162(17) 0.0259(10) Uani 1 1 d . .
C7 C 0.3938(4) 0.1592(4) 0.16262(18) 0.0300(11) Uani 1 1 d . .
C8 C 0.4752(4) 0.0731(3) 0.13158(19) 0.0303(10) Uani 1 1 d . .
C9 C 0.4303(4) 0.0298(4) 0.1050(2) 0.0384(12) Uani 1 1 d . .
C10 C 0.4998(5) -0.0480(5) 0.0725(2) 0.0470(14) Uani 1 1 d . .
C11 C 0.6164(5) -0.0858(5) 0.0655(3) 0.0529(16) Uani 1 1 d . .
C12 C 0.6633(5) -0.0449(4) 0.0911(2) 0.0443(14) Uani 1 1 d . .
C13 C 0.5946(4) 0.0346(4) 0.12334(18) 0.0286(10) Uani 1 1 d . .
N2 N 0.3947(3) 0.1658(3) 0.34319(15) 0.0298(9) Uani 1 1 d . .
O4 O 0.5813(2) 0.1318(2) 0.27267(11) 0.0250(7) Uani 1 1 d . .
O5 O 0.3715(2) 0.3537(2) 0.33658(12) 0.0293(7) Uani 1 1 d . .
C14 C 0.5531(3) 0.0540(3) 0.28551(17) 0.0241(9) Uani 1 1 d . .
C15 C 0.6160(4) -0.0397(4) 0.26228(19) 0.0314(11) Uani 1 1 d . .
H15 H 0.6780 -0.0491 0.2350 0.041 Uiso 1 1 calc R U
C16 C 0.5889(4) -0.1189(4) 0.2787(2) 0.0383(12) Uani 1 1 d . .
C17 C 0.4968(5) -0.1048(4) 0.3180(2) 0.0401(13) Uani 1 1 d . .
C18 C 0.4316(4) -0.0129(4) 0.3405(2) 0.0353(11) Uani 1 1 d . .
C19 C 0.4588(4) 0.0667(4) 0.32389(18) 0.0286(10) Uani 1 1 d . .
C20 C 0.2987(4) 0.2024(4) 0.37486(18) 0.0322(11) Uani 1 1 d . .
C21 C 0.2365(4) 0.3056(4) 0.38953(17) 0.0285(10) Uani 1 1 d . .
C22 C 0.1317(4) 0.3343(4) 0.42357(19) 0.0381(12) Uani 1 1 d . .
C23 C 0.0675(4) 0.4321(4) 0.4388(2) 0.0365(12) Uani 1 1 d . .
C24 C 0.1054(4) 0.5043(4) 0.4199(2) 0.0372(12) Uani 1 1 d . .
C25 C 0.2060(4) 0.4788(4) 0.3850(2) 0.0357(12) Uani 1 1 d . .
C26 C 0.2749(4) 0.3788(4) 0.36938(17) 0.0284(10) Uani 1 1 d . .
N3 N 0.8721(3) -0.0787(3) 0.28043(14) 0.0286(9) Uani 1 1 d . .
O6 O 0.6982(3) 0.0232(3) 0.36037(12) 0.0345(8) Uani 1 1 d . .
O7 O 0.7881(2) 0.0716(2) 0.21179(11) 0.0258(7) Uani 1 1 d . .
C27 C 0.7306(4) -0.0668(4) 0.38595(19) 0.0348(11) Uani 1 1 d . .
C28 C 0.6709(5) -0.0761(5) 0.4344(2) 0.0459(14) Uani 1 1 d . .
H28 H 0.6050 -0.0182 0.4489 0.060 Uiso 1 1 calc R U
C29 C 0.7069(7) -0.1689(5) 0.4615(2) 0.0583(18) Uani 1 1 d . .
C30 C 0.8022(7) -0.2546(5) 0.4409(3) 0.067(2) Uani 1 1 d . .
C31 C 0.8588(6) -0.2473(5) 0.3928(3) 0.0577(17) Uani 1 1 d . .
C32 C 0.8240(5) -0.1541(4) 0.3638(2) 0.0400(12) Uani 1 1 d . .
C33 C 0.8839(5) -0.1563(4) 0.3116(2) 0.0395(12) Uani 1 1 d . .
C34 C 0.9305(4) -0.0953(4) 0.22847(19) 0.0310(11) Uani 1 1 d . .
C35 C 1.0317(4) -0.1818(4) 0.2114(2) 0.0405(13) Uani 1 1 d . .
C36 C 1.0786(5) -0.1889(5) 0.1603(3) 0.0516(16) Uani 1 1 d . .
C37 C 1.0272(5) -0.1106(5) 0.1256(2) 0.0545(16) Uani 1 1 d . .
H37 H 1.0601 -0.1169 0.0903 0.071 Uiso 1 1 calc R U
C38 C 0.9291(4) -0.0239(4) 0.1416(2) 0.0395(12) Uani 1 1 d . .
C39 C 0.8804(4) -0.0141(3) 0.19378(18) 0.0269(10) Uani 1 1 d . .
N4 N 0.4600(3) 0.4579(3) 0.38648(14) 0.0289(9) Uani 1 1 d . .
O8 O 0.6066(2) 0.2644(2) 0.35226(11) 0.0271(7) Uani 1 1 d . .
O9 O 0.3902(3) 0.5692(2) 0.29715(12) 0.0301(7) Uani 1 1 d . .
C40 C 0.5704(4) 0.2759(4) 0.40400(17) 0.0276(10) Uani 1 1 d . .
C41 C 0.6089(4) 0.1929(4) 0.43862(19) 0.0369(12) Uani 1 1 d . .
C42 C 0.5683(5) 0.2037(5) 0.4907(2) 0.0465(14) Uani 1 1 d . .
C43 C 0.4878(5) 0.2979(5) 0.5090(2) 0.0558(16) Uani 1 1 d . .
H43 H 0.4589 0.3051 0.5446 0.073 Uiso 1 1 calc R U
C44 C 0.4492(5) 0.3820(4) 0.4754(2) 0.0449(14) Uani 1 1 d . .
C45 C 0.4944(4) 0.3724(4) 0.42312(18) 0.0323(11) Uani 1 1 d . .
C46 C 0.4138(4) 0.5486(4) 0.4029(2) 0.0330(11) Uani 1 1 d . .
C47 C 0.3563(4) 0.6448(4) 0.37521(18) 0.0304(10) Uani 1 1 d . .
C48 C 0.3062(5) 0.7355(4) 0.4024(2) 0.0394(12) Uani 1 1 d . .
C49 C 0.2404(5) 0.8281(4) 0.3810(2) 0.0447(13) Uani 1 1 d . .
H49 H 0.2081 0.8883 0.3995 0.058 Uiso 1 1 calc R U
C50 C 0.2213(5) 0.8332(4) 0.3323(2) 0.0467(14) Uani 1 1 d . .
C51 C 0.2725(4) 0.7478(4) 0.3035(2) 0.0395(12) Uani 1 1 d . .
C52 C 0.3399(4) 0.6527(4) 0.32457(19) 0.0298(10) Uani 1 1 d . .
N5 N 0.8979(3) 0.3257(3) 0.28934(15) 0.0301(9) Uani 1 1 d . .
O10 O 0.9019(2) 0.1633(2) 0.24963(11) 0.0256(7) Uani 1 1 d . .
O11 O 0.6754(2) 0.4242(2) 0.29180(11) 0.0268(7) Uani 1 1 d . .
C53 C 1.0170(3) 0.1188(4) 0.24862(17) 0.0276(10) Uani 1 1 d . .
C54 C 1.0910(4) 0.0328(4) 0.22094(19) 0.0337(11) Uani 1 1 d . .
H54 H 1.0618 0.0040 0.2024 0.044 Uiso 1 1 calc R U
C55 C 1.2065(4) -0.0112(5) 0.2200(2) 0.0446(14) Uani 1 1 d . .
C56 C 1.2516(4) 0.0264(4) 0.2482(2) 0.0443(14) Uani 1 1 d . .
C57 C 1.1805(4) 0.1095(4) 0.2761(2) 0.0407(13) Uani 1 1 d . .
C58 C 1.0612(4) 0.1610(4) 0.27621(19) 0.0337(11) Uani 1 1 d . .
C59 C 0.9916(4) 0.2548(4) 0.3020(2) 0.0354(12) Uani 1 1 d . .
C60 C 0.8355(4) 0.4172(4) 0.31663(18) 0.0335(11) Uani 1 1 d . .
C61 C 0.8827(5) 0.4585(5) 0.3412(2) 0.0408(13) Uani 1 1 d . .
C62 C 0.8151(5) 0.5513(5) 0.3638(2) 0.0484(15) Uani 1 1 d . .
C63 C 0.7014(5) 0.6045(5) 0.3603(2) 0.0439(14) Uani 1 1 d . .
C64 C 0.6525(4) 0.5633(4) 0.33656(19) 0.0349(11) Uani 1 1 d . .
C65 C 0.7185(4) 0.4680(4) 0.31511(17) 0.0287(10) Uani 1 1 d . .
N6 N 0.4774(3) 0.5149(3) 0.12351(14) 0.0304(9) Uani 1 1 d . .
H6N H 0.5084 0.4526 0.1373 0.040 Uiso 1 1 calc R U
O12 O 0.5916(2) 0.4576(2) 0.20357(11) 0.0240(6) Uani 1 1 d . .
O13 O 0.5348(2) 0.3173(2) 0.11747(11) 0.0285(7) Uani 1 1 d . .
C66 C 0.5448(4) 0.5574(3) 0.18720(16) 0.0253(9) Uani 1 1 d . .
C67 C 0.5546(4) 0.6312(4) 0.20962(19) 0.0334(11) Uani 1 1 d . .
H67 H 0.5951 0.6113 0.2372 0.043 Uiso 1 1 calc R U
C68 C 0.5069(5) 0.7320(4) 0.1925(2) 0.0395(12) Uani 1 1 d . .
C69 C 0.4473(5) 0.7631(4) 0.1524(2) 0.0418(13) Uani 1 1 d . .
C70 C 0.4349(4) 0.6933(4) 0.1298(2) 0.0379(12) Uani 1 1 d . .
C71 C 0.4840(4) 0.5911(4) 0.14678(17) 0.0302(10) Uani 1 1 d . .
C72 C 0.4304(4) 0.5271(4) 0.08383(19) 0.0337(11) Uani 1 1 d . .
C73 C 0.4318(4) 0.4482(4) 0.05987(18) 0.0311(11) Uani 1 1 d . .
C74 C 0.3822(4) 0.4734(4) 0.0153(2) 0.0365(12) Uani 1 1 d . .
C75 C 0.3852(4) 0.4024(4) -0.0113(2) 0.0400(13) Uani 1 1 d . .
C76 C 0.4420(5) 0.3002(5) 0.0043(2) 0.0414(13) Uani 1 1 d . .
C77 C 0.4934(5) 0.2703(4) 0.0470(2) 0.0380(12) Uani 1 1 d . .
C78 C 0.4882(4) 0.3437(4) 0.07630(17) 0.0287(10) Uani 1 1 d . .
N7 N 0.8247(3) 0.4135(3) 0.11269(14) 0.0264(8) Uani 1 1 d . .
O14 O 0.8050(3) 0.4830(2) 0.20732(12) 0.0300(7) Uani 1 1 d . .
O15 O 0.7463(2) 0.2735(2) 0.14367(11) 0.0242(7) Uani 1 1 d . .
C79 C 0.8297(4) 0.5543(4) 0.18134(19) 0.0301(11) Uani 1 1 d . .
C80 C 0.8389(4) 0.6245(4) 0.2077(2) 0.0370(12) Uani 1 1 d . .
C81 C 0.8642(5) 0.6995(4) 0.1810(3) 0.0459(14) Uani 1 1 d . .
C82 C 0.8801(5) 0.7072(4) 0.1279(3) 0.0512(15) Uani 1 1 d . .
H82 H 0.8987 0.7584 0.1097 0.067 Uiso 1 1 calc R U
C83 C 0.8691(5) 0.6421(4) 0.1019(2) 0.0462(14) Uani 1 1 d . .
C84 C 0.8446(4) 0.5630(4) 0.12810(19) 0.0342(11) Uani 1 1 d . .
C85 C 0.8378(4) 0.4944(4) 0.09716(19) 0.0331(11) Uani 1 1 d . .
C86 C 0.8278(4) 0.3532(4) 0.07456(17) 0.0276(10) Uani 1 1 d . .
C87 C 0.8750(4) 0.3566(4) 0.02302(19) 0.0358(12) Uani 1 1 d . .
C88 C 0.8729(5) 0.2971(4) -0.01133(19) 0.0405(13) Uani 1 1 d . .
C89 C 0.8230(4) 0.2332(4) 0.00590(19) 0.0384(12) Uani 1 1 d . .
C90 C 0.7798(4) 0.2256(4) 0.05743(18) 0.0313(11) Uani 1 1 d . .
C91 C 0.7828(3) 0.2835(4) 0.09263(17) 0.0258(10) Uani 1 1 d . .
N8 N 0.9207(4) 0.0853(4) 0.36965(16) 0.0383(10) Uani 1 1 d . .
O16 O 0.8320(3) 0.1691(3) 0.36532(13) 0.0370(8) Uani 1 1 d . .
O17 O 0.9870(3) 0.0760(3) 0.39569(16) 0.0601(12) Uani 1 1 d . .
O18 O 0.9356(3) 0.0127(3) 0.34435(13) 0.0381(8) Uani 1 1 d . .
N9 N 1.0469(3) 0.2352(3) 0.14881(15) 0.0322(9) Uani 1 1 d . .
O19 O 0.9759(2) 0.2064(2) 0.14363(12) 0.0312(7) Uani 1 1 d . .
O20 O 1.0092(3) 0.3071(3) 0.17914(13) 0.0343(8) Uani 1 1 d . .
O21 O 1.1449(3) 0.1969(3) 0.12579(15) 0.0487(10) Uani 1 1 d . .
N10 N 0.8723(6) 0.3560(6) 0.4994(3) 0.098(2) Uani 1 1 d . .
C92 C 0.8159(6) 0.3550(5) 0.4748(2) 0.0535(16) Uani 1 1 d . .
C93 C 0.7408(6) 0.3560(6) 0.4450(2) 0.0687(19) Uani 1 1 d . .
H93A H 0.6710 0.3605 0.4677 0.089 Uiso 1 1 calc R U
H93B H 0.7781 0.2931 0.4263 0.089 Uiso 1 1 calc R U
H93C H 0.7217 0.4150 0.4206 0.089 Uiso 1 1 calc R U
N11 N 1.2754(6) -0.0869(6) 0.0531(3) 0.091(2) Uani 1 1 d . .
C94 C 1.2076(6) -0.0086(7) 0.0437(3) 0.0665(19) Uani 1 1 d . .
C95 C 1.1199(6) 0.0909(6) 0.0325(3) 0.080(2) Uani 1 1 d . .
H95A H 1.0568 0.1118 0.0618 0.104 Uiso 1 1 calc R U
H95B H 1.0922 0.0888 0.0022 0.104 Uiso 1 1 calc R U
H95C H 1.1507 0.1399 0.0258 0.104 Uiso 1 1 calc R U
N12 N 0.1175(8) 0.3754(9) 0.0262(3) 0.144(4) Uani 1 1 d . .
C96 C 0.1339(6) 0.4022(7) 0.0586(3) 0.083(3) Uani 1 1 d . .
C97 C 0.1557(6) 0.4342(6) 0.0999(3) 0.079(2) Uani 1 1 d . .
H97A H 0.1010 0.4342 0.1308 0.103 Uiso 1 1 calc R U
H97B H 0.1481 0.5033 0.0920 0.103 Uiso 1 1 calc R U
H97C H 0.2332 0.3873 0.1055 0.103 Uiso 1 1 calc R U
N13 N 0.2077(6) 0.0438(5) 0.4528(2) 0.0779(18) Uani 1 1 d . .
C98 C 0.1370(6) 0.0704(5) 0.4865(3) 0.0574(17) Uani 1 1 d . .
C99 C 0.0464(7) 0.1086(7) 0.5311(3) 0.094(3) Uani 1 1 d . .
H99A H 0.0799 0.0902 0.5621 0.122 Uiso 1 1 calc R U
H99B H -0.0048 0.0781 0.5339 0.122 Uiso 1 1 calc R U
H99C H 0.0033 0.1830 0.5273 0.122 Uiso 1 1 calc R U
H2N H 0.418(4) 0.208(4) 0.3322(18) 0.032(14) Uiso 1 1 d . .
H2 H 0.271(4) 0.514(3) 0.2519(16) 0.020(11) Uiso 1 1 d . .
H3 H 0.080(4) 0.547(4) 0.2624(19) 0.039(14) Uiso 1 1 d . .
H4 H 0.046(4) 0.422(4) 0.2418(18) 0.038(14) Uiso 1 1 d . .
H5 H 0.182(4) 0.279(4) 0.2087(19) 0.043(15) Uiso 1 1 d . .
H7 H 0.316(4) 0.179(4) 0.1603(17) 0.033(13) Uiso 1 1 d . .
H9 H 0.345(5) 0.057(4) 0.111(2) 0.054(16) Uiso 1 1 d . .
H10 H 0.466(5) -0.071(5) 0.053(2) 0.07(2) Uiso 1 1 d . .
H11 H 0.668(5) -0.135(5) 0.043(2) 0.07(2) Uiso 1 1 d . .
H12 H 0.742(5) -0.073(4) 0.0876(19) 0.046(15) Uiso 1 1 d . .
H16 H 0.634(4) -0.186(3) 0.2620(16) 0.022(11) Uiso 1 1 d . .
H17 H 0.479(4) -0.158(4) 0.3265(19) 0.040(14) Uiso 1 1 d . .
H18 H 0.370(4) -0.004(4) 0.3671(19) 0.037(14) Uiso 1 1 d . .
H20 H 0.272(4) 0.156(4) 0.3871(17) 0.030(13) Uiso 1 1 d . .
H22 H 0.102(4) 0.288(4) 0.4349(18) 0.032(13) Uiso 1 1 d . .
H23 H -0.004(4) 0.452(4) 0.4609(18) 0.033(13) Uiso 1 1 d . .
H24 H 0.066(4) 0.568(4) 0.4306(18) 0.032(14) Uiso 1 1 d . .
H25 H 0.231(4) 0.523(4) 0.3725(17) 0.027(13) Uiso 1 1 d . .
H29 H 0.666(4) -0.170(3) 0.4908(18) 0.023(12) Uiso 1 1 d . .
H30 H 0.812(6) -0.314(5) 0.460(3) 0.09(2) Uiso 1 1 d . .
H31 H 0.929(4) -0.310(4) 0.3782(19) 0.040(14) Uiso 1 1 d . .
H33 H 0.948(5) -0.226(4) 0.301(2) 0.053(16) Uiso 1 1 d . .
H35 H 1.062(4) -0.231(4) 0.2339(17) 0.024(12) Uiso 1 1 d . .
H36 H 1.143(4) -0.249(4) 0.1496(17) 0.026(12) Uiso 1 1 d . .
H38 H 0.897(4) 0.035(4) 0.118(2) 0.048(16) Uiso 1 1 d . .
H41 H 0.662(5) 0.121(4) 0.429(2) 0.052(16) Uiso 1 1 d . .
H42 H 0.591(4) 0.146(4) 0.5124(17) 0.026(12) Uiso 1 1 d . .
H44 H 0.397(5) 0.447(4) 0.488(2) 0.059(18) Uiso 1 1 d . .
H46 H 0.416(4) 0.555(4) 0.435(2) 0.044(15) Uiso 1 1 d . .
H48 H 0.317(4) 0.727(4) 0.4372(19) 0.037(14) Uiso 1 1 d . .
H50 H 0.177(5) 0.894(4) 0.318(2) 0.050(16) Uiso 1 1 d . .
H51 H 0.265(4) 0.749(4) 0.2700(19) 0.030(13) Uiso 1 1 d . .
H55 H 1.255(5) -0.064(4) 0.204(2) 0.053(18) Uiso 1 1 d . .
H56 H 1.328(5) -0.003(4) 0.2452(19) 0.046(15) Uiso 1 1 d . .
H57 H 1.194(4) 0.145(4) 0.299(2) 0.044(15) Uiso 1 1 d . .
H59 H 1.017(4) 0.259(3) 0.3333(16) 0.022(11) Uiso 1 1 d . .
H61 H 0.968(5) 0.419(4) 0.341(2) 0.052(16) Uiso 1 1 d . .
H62 H 0.841(5) 0.582(4) 0.380(2) 0.055(17) Uiso 1 1 d . .
H63 H 0.657(4) 0.669(4) 0.3745(19) 0.039(14) Uiso 1 1 d . .
H64 H 0.570(4) 0.602(4) 0.3340(18) 0.041(14) Uiso 1 1 d . .
H68 H 0.514(4) 0.780(4) 0.2049(19) 0.040(15) Uiso 1 1 d . .
H69 H 0.414(4) 0.832(4) 0.1404(18) 0.036(14) Uiso 1 1 d . .
H70 H 0.393(4) 0.711(4) 0.1045(19) 0.041(15) Uiso 1 1 d . .
H72 H 0.390(4) 0.598(4) 0.0679(19) 0.044(15) Uiso 1 1 d . .
H74 H 0.344(4) 0.545(4) 0.0071(18) 0.032(13) Uiso 1 1 d . .
H75 H 0.348(4) 0.420(3) -0.0424(17) 0.029(12) Uiso 1 1 d . .
H76 H 0.535(4) 0.202(4) 0.0562(19) 0.041(15) Uiso 1 1 d . .
H77 H 0.446(4) 0.250(4) -0.0120(18) 0.030(13) Uiso 1 1 d . .
H80 H 0.823(4) 0.620(4) 0.244(2) 0.038(14) Uiso 1 1 d . .
H81 H 0.867(5) 0.745(4) 0.201(2) 0.054(17) Uiso 1 1 d . .
H83 H 0.877(4) 0.648(4) 0.067(2) 0.044(16) Uiso 1 1 d . .
H85 H 0.845(3) 0.513(3) 0.0574(17) 0.023(11) Uiso 1 1 d . .
H87 H 0.916(4) 0.394(4) 0.0121(18) 0.032(13) Uiso 1 1 d . .
H88 H 0.913(4) 0.293(4) -0.047(2) 0.042(14) Uiso 1 1 d . .
H89 H 0.812(4) 0.199(4) -0.0144(19) 0.039(15) Uiso 1 1 d . .
H90 H 0.750(4) 0.180(3) 0.0678(17) 0.027(12) Uiso 1 1 d . .

loop_
_atom_site_aniso_label
_atom_site_aniso_U_11
_atom_site_aniso_U_22
_atom_site_aniso_U_33
_atom_site_aniso_U_23
_atom_site_aniso_U_13
_atom_site_aniso_U_12
Th1 0.01632(8) 0.02421(9) 0.02392(8) -0.00451(6) -0.00211(6) -0.00981(7)
Th2 0.01811(8) 0.02191(9) 0.02466(9) -0.00300(6) -0.00279(6) -0.00710(7)
Th3 0.01676(8) 0.02204(9) 0.02417(8) -0.00502(6) -0.00082(6) -0.00803(6)
Th4 0.01731(8) 0.02541(9) 0.02410(8) -0.00429(6) -0.00179(6) -0.01126(7)
O1 0.0188(15) 0.0221(16) 0.0235(16) -0.0029(12) -0.0018(12) -0.0088(13)
N1 0.0199(18) 0.029(2) 0.031(2) -0.0045(16) -0.0042(15) -0.0135(17)
O2 0.0155(14) 0.0257(17) 0.0328(17) -0.0081(13) -0.0031(12) -0.0090(13)
O3 0.0251(17) 0.0331(19) 0.0374(19) -0.0105(15) -0.0077(14) -0.0133(15)
C1 0.017(2) 0.029(3) 0.026(2) -0.0038(19) -0.0019(17) -0.0110(19)
C2 0.026(2) 0.032(3) 0.050(3) -0.009(2) -0.014(2) -0.012(2)
C3 0.020(2) 0.041(3) 0.052(3) -0.012(3) -0.003(2) -0.007(2)
C4 0.017(2) 0.045(3) 0.056(3) -0.011(3) -0.003(2) -0.015(2)
C5 0.020(2) 0.040(3) 0.044(3) -0.010(2) 0.000(2) -0.015(2)
C6 0.020(2) 0.030(3) 0.028(2) -0.0067(19) -0.0006(18) -0.013(2)
C7 0.021(2) 0.032(3) 0.039(3) -0.005(2) -0.004(2) -0.014(2)
C8 0.029(2) 0.022(3) 0.042(3) -0.006(2) -0.005(2) -0.013(2)
C9 0.032(3) 0.038(3) 0.052(3) -0.014(3) -0.005(2) -0.020(2)
C10 0.047(3) 0.048(4) 0.058(4) -0.020(3) -0.006(3) -0.028(3)
C11 0.043(3) 0.049(4) 0.068(4) -0.033(3) -0.001(3) -0.018(3)
C12 0.029(3) 0.041(3) 0.066(4) -0.022(3) -0.006(3) -0.014(3)
C13 0.026(2) 0.028(3) 0.035(3) -0.007(2) -0.004(2) -0.013(2)
N2 0.025(2) 0.030(2) 0.034(2) 0.0001(18) 0.0015(17) -0.0154(19)
O4 0.0209(15) 0.0229(17) 0.0303(17) -0.0027(13) -0.0005(12) -0.0109(13)
O5 0.0219(16) 0.0267(18) 0.0341(18) -0.0043(14) 0.0031(13) -0.0098(14)
C14 0.019(2) 0.024(2) 0.029(2) -0.0002(19) -0.0072(18) -0.0091(19)
C15 0.025(2) 0.031(3) 0.039(3) -0.005(2) -0.004(2) -0.013(2)
C16 0.034(3) 0.026(3) 0.055(3) -0.010(2) -0.006(2) -0.013(2)
C17 0.043(3) 0.028(3) 0.057(4) 0.006(3) -0.010(3) -0.023(3)
C18 0.028(3) 0.034(3) 0.040(3) 0.000(2) -0.001(2) -0.014(2)
C19 0.023(2) 0.030(3) 0.035(3) -0.004(2) -0.0008(19) -0.014(2)
C20 0.032(3) 0.034(3) 0.031(3) 0.002(2) 0.001(2) -0.019(2)
C21 0.024(2) 0.030(3) 0.027(2) -0.001(2) -0.0021(18) -0.011(2)
C22 0.038(3) 0.040(3) 0.034(3) -0.003(2) 0.006(2) -0.022(3)
C23 0.026(3) 0.042(3) 0.037(3) -0.007(2) 0.005(2) -0.015(2)
C24 0.027(3) 0.038(3) 0.037(3) -0.011(2) 0.000(2) -0.007(2)
C25 0.031(3) 0.032(3) 0.043(3) -0.002(2) -0.003(2) -0.016(2)
C26 0.023(2) 0.030(3) 0.030(3) -0.002(2) -0.0043(19) -0.011(2)
N3 0.030(2) 0.025(2) 0.032(2) -0.0012(17) -0.0102(17) -0.0113(18)
O6 0.0340(19) 0.032(2) 0.0374(19) 0.0049(15) -0.0092(15) -0.0151(16)
O7 0.0197(15) 0.0268(17) 0.0287(17) -0.0070(13) -0.0015(12) -0.0086(13)
C27 0.044(3) 0.033(3) 0.036(3) 0.006(2) -0.016(2) -0.023(2)
C28 0.059(4) 0.048(4) 0.037(3) 0.003(3) -0.005(3) -0.032(3)
C29 0.096(5) 0.058(5) 0.035(4) 0.008(3) -0.008(3) -0.051(4)
C30 0.116(6) 0.037(4) 0.052(4) 0.015(3) -0.031(4) -0.037(4)
C31 0.092(5) 0.025(3) 0.055(4) 0.006(3) -0.029(4) -0.022(3)
C32 0.052(3) 0.027(3) 0.044(3) -0.001(2) -0.015(3) -0.018(3)
C33 0.042(3) 0.030(3) 0.043(3) -0.006(2) -0.009(2) -0.013(3)
C34 0.025(2) 0.029(3) 0.040(3) -0.010(2) 0.000(2) -0.012(2)
C35 0.028(3) 0.027(3) 0.058(4) -0.004(3) -0.004(3) -0.007(2)
C36 0.031(3) 0.037(3) 0.072(4) -0.027(3) 0.007(3) -0.004(3)
C37 0.038(3) 0.052(4) 0.061(4) -0.029(3) 0.020(3) -0.016(3)
C38 0.033(3) 0.044(3) 0.038(3) -0.009(3) 0.005(2) -0.018(3)
C39 0.019(2) 0.027(3) 0.037(3) -0.009(2) 0.0002(19) -0.013(2)
N4 0.027(2) 0.026(2) 0.030(2) -0.0052(17) -0.0006(16) -0.0104(17)
O8 0.0234(16) 0.0285(18) 0.0206(16) -0.0049(13) -0.0002(12) -0.0055(14)
O9 0.0292(17) 0.0247(18) 0.0340(18) -0.0070(14) -0.0047(14) -0.0093(14)
C40 0.027(2) 0.028(3) 0.025(2) -0.0041(19) -0.0030(18) -0.010(2)
C41 0.041(3) 0.032(3) 0.035(3) -0.002(2) -0.006(2) -0.015(2)
C42 0.059(4) 0.037(3) 0.033(3) 0.000(3) -0.003(3) -0.017(3)
C43 0.075(4) 0.054(4) 0.024(3) -0.004(3) 0.004(3) -0.023(3)
C44 0.051(3) 0.035(3) 0.032(3) -0.007(2) 0.004(2) -0.010(3)
C45 0.034(3) 0.031(3) 0.026(3) -0.003(2) -0.003(2) -0.012(2)
C46 0.032(3) 0.033(3) 0.028(3) -0.006(2) 0.001(2) -0.012(2)
C47 0.024(2) 0.026(3) 0.036(3) -0.009(2) 0.0038(19) -0.009(2)
C48 0.043(3) 0.032(3) 0.040(3) -0.014(2) 0.003(2) -0.016(2)
C49 0.047(3) 0.029(3) 0.046(3) -0.013(2) 0.007(3) -0.011(3)
C50 0.041(3) 0.026(3) 0.056(4) 0.000(3) -0.003(3) -0.005(3)
C51 0.040(3) 0.028(3) 0.038(3) -0.001(2) -0.002(2) -0.008(2)
C52 0.019(2) 0.024(3) 0.043(3) -0.008(2) 0.002(2) -0.010(2)
N5 0.023(2) 0.037(2) 0.034(2) -0.0098(18) -0.0036(16) -0.0154(18)
O10 0.0161(15) 0.0299(18) 0.0304(17) -0.0041(13) -0.0044(12) -0.0095(13)
O11 0.0264(16) 0.0333(19) 0.0250(16) -0.0083(14) -0.0042(13) -0.0154(15)
C53 0.016(2) 0.034(3) 0.030(2) 0.000(2) -0.0050(18) -0.009(2)
C54 0.024(2) 0.031(3) 0.044(3) -0.006(2) -0.002(2) -0.012(2)
C55 0.022(3) 0.036(3) 0.061(4) -0.004(3) -0.003(3) -0.003(2)
C56 0.019(3) 0.043(3) 0.064(4) 0.006(3) -0.011(2) -0.009(2)
C57 0.028(3) 0.044(3) 0.054(3) 0.004(3) -0.017(2) -0.017(3)
C58 0.025(2) 0.037(3) 0.040(3) -0.001(2) -0.010(2) -0.013(2)
C59 0.029(3) 0.046(3) 0.037(3) 0.001(2) -0.013(2) -0.019(2)
C60 0.034(3) 0.043(3) 0.030(3) -0.009(2) 0.000(2) -0.024(2)
C61 0.033(3) 0.054(4) 0.042(3) -0.016(3) -0.002(2) -0.024(3)
C62 0.045(3) 0.062(4) 0.052(4) -0.023(3) -0.003(3) -0.034(3)
C63 0.048(3) 0.042(3) 0.045(3) -0.022(3) 0.007(3) -0.025(3)
C64 0.032(3) 0.041(3) 0.034(3) -0.013(2) 0.002(2) -0.020(2)
C65 0.028(2) 0.034(3) 0.027(2) -0.007(2) -0.0009(19) -0.017(2)
N6 0.030(2) 0.027(2) 0.033(2) 0.0012(17) -0.0084(17) -0.0114(18)
O12 0.0233(16) 0.0212(17) 0.0277(16) -0.0013(13) -0.0047(12) -0.0104(13)
O13 0.0252(16) 0.0344(19) 0.0273(17) 0.0009(14) -0.0070(13) -0.0144(15)
C66 0.023(2) 0.027(3) 0.024(2) -0.0026(18) 0.0009(18) -0.011(2)
C67 0.028(3) 0.035(3) 0.037(3) -0.005(2) -0.001(2) -0.016(2)
C68 0.043(3) 0.031(3) 0.046(3) -0.006(2) -0.002(2) -0.019(3)
C69 0.050(3) 0.023(3) 0.041(3) 0.001(2) -0.005(3) -0.009(2)
C70 0.039(3) 0.028(3) 0.038(3) 0.002(2) -0.009(2) -0.009(2)
C71 0.033(3) 0.027(3) 0.029(3) -0.005(2) -0.001(2) -0.013(2)
C72 0.031(3) 0.035(3) 0.032(3) 0.004(2) -0.009(2) -0.013(2)
C73 0.026(2) 0.036(3) 0.033(3) 0.002(2) -0.009(2) -0.014(2)
C74 0.030(3) 0.041(3) 0.039(3) 0.004(2) -0.014(2) -0.015(2)
C75 0.041(3) 0.054(4) 0.036(3) 0.002(3) -0.018(2) -0.027(3)
C76 0.044(3) 0.054(4) 0.038(3) -0.008(3) -0.012(2) -0.028(3)
C77 0.040(3) 0.037(3) 0.039(3) 0.001(2) -0.011(2) -0.019(3)
C78 0.026(2) 0.040(3) 0.024(2) -0.001(2) -0.0030(19) -0.019(2)
N7 0.0236(19) 0.032(2) 0.025(2) 0.0010(16) -0.0042(15) -0.0153(17)
O14 0.0296(17) 0.0327(19) 0.0310(18) -0.0062(14) -0.0002(14) -0.0181(15)
O15 0.0199(15) 0.0317(18) 0.0224(16) -0.0057(13) 0.0009(12) -0.0139(14)
C79 0.018(2) 0.026(3) 0.047(3) -0.003(2) -0.004(2) -0.011(2)
C80 0.030(3) 0.032(3) 0.049(3) -0.014(2) -0.003(2) -0.013(2)
C81 0.040(3) 0.037(3) 0.066(4) -0.014(3) -0.004(3) -0.021(3)
C82 0.051(4) 0.032(3) 0.076(5) 0.003(3) -0.006(3) -0.027(3)
C83 0.056(4) 0.042(3) 0.046(4) 0.005(3) -0.010(3) -0.029(3)
C84 0.031(3) 0.032(3) 0.045(3) 0.003(2) -0.009(2) -0.020(2)
C85 0.030(3) 0.035(3) 0.035(3) 0.004(2) -0.007(2) -0.017(2)
C86 0.023(2) 0.035(3) 0.026(2) -0.001(2) -0.0067(18) -0.013(2)
C87 0.035(3) 0.044(3) 0.029(3) 0.003(2) -0.003(2) -0.021(3)
C88 0.043(3) 0.054(4) 0.022(3) -0.004(2) 0.002(2) -0.022(3)
C89 0.034(3) 0.055(4) 0.028(3) -0.014(2) 0.000(2) -0.021(3)
C90 0.025(2) 0.036(3) 0.034(3) -0.005(2) -0.004(2) -0.015(2)
C91 0.015(2) 0.034(3) 0.026(2) -0.0044(19) 0.0000(17) -0.0095(19)
N8 0.036(2) 0.046(3) 0.039(3) 0.003(2) -0.015(2) -0.021(2)
O16 0.0350(19) 0.037(2) 0.037(2) -0.0052(16) -0.0085(15) -0.0125(17)
O17 0.056(3) 0.067(3) 0.069(3) -0.002(2) -0.038(2) -0.027(2)
O18 0.0331(19) 0.031(2) 0.049(2) -0.0021(16) -0.0168(16) -0.0091(16)
N9 0.018(2) 0.039(3) 0.038(2) 0.0011(19) -0.0037(17) -0.0134(18)
O19 0.0215(16) 0.037(2) 0.0355(19) -0.0039(15) -0.0030(13) -0.0137(15)
O20 0.0250(17) 0.042(2) 0.039(2) -0.0058(16) -0.0035(14) -0.0180(16)
O21 0.0202(18) 0.063(3) 0.056(2) -0.014(2) 0.0062(16) -0.0161(18)
N10 0.104(6) 0.135(7) 0.094(5) 0.003(5) -0.023(4) -0.087(5)
C92 0.061(4) 0.062(4) 0.050(4) -0.012(3) 0.006(3) -0.043(4)
C93 0.095(5) 0.083(5) 0.042(4) -0.012(3) -0.005(4) -0.053(5)
N11 0.070(5) 0.093(6) 0.122(6) 0.011(5) -0.032(4) -0.044(4)
C94 0.048(4) 0.085(6) 0.074(5) -0.009(4) -0.011(4) -0.034(4)
C95 0.054(4) 0.091(6) 0.067(5) -0.026(4) -0.004(4) -0.007(4)
N12 0.150(8) 0.288(13) 0.075(5) 0.040(7) -0.036(5) -0.171(9)
C96 0.070(5) 0.153(8) 0.051(4) 0.033(5) -0.018(4) -0.078(6)
C97 0.058(4) 0.099(6) 0.078(5) 0.025(5) -0.015(4) -0.041(4)
N13 0.085(5) 0.088(5) 0.068(4) -0.015(4) 0.007(3) -0.053(4)
C98 0.074(5) 0.061(4) 0.050(4) 0.008(3) -0.014(3) -0.043(4)
C99 0.088(6) 0.113(7) 0.068(5) 0.009(5) 0.005(4) -0.048(6)

loop_
_atom_type_symbol
_atom_type_description
_atom_type_scat_dispersion_real
_atom_type_scat_dispersion_imag
_atom_type_scat_source
C C 0.0033 0.0016 'International Tables Vol C Tables 4.2.6.8 and 6.1.1.4'
H H 0.0000 0.0000 'International Tables Vol C Tables 4.2.6.8 and 6.1.1.4'
N N 0.0061 0.0033 'International Tables Vol C Tables 4.2.6.8 and 6.1.1.4'
O O 0.0106 0.0060 'International Tables Vol C Tables 4.2.6.8 and 6.1.1.4'
Th Th -7.2400 8.8979 'International Tables Vol C Tables 4.2.6.8 and 6.1.1.4'

loop_
_geom_angle_atom_site_label_1
_geom_angle_atom_site_label_2
_geom_angle_atom_site_label_3
_geom_angle
O3 Th1 O13 89.03(11)
O3 Th1 O2 136.56(10)
O13 Th1 O2 76.76(10)
O3 Th1 O1 146.27(10)
O13 Th1 O1 120.91(10)
O2 Th1 O1 70.89(9)
O3 Th1 O15 109.98(11)
O13 Th1 O15 73.51(10)
O2 Th1 O15 104.94(10)
O1 Th1 O15 69.16(9)
O3 Th1 O7 78.09(10)
O13 Th1 O7 144.60(10)
O2 Th1 O7 133.82(10)
O1 Th1 O7 68.46(10)
O15 Th1 O7 80.13(10)
O3 Th1 O4 95.42(11)
O13 Th1 O4 148.71(10)
O2 Th1 O4 78.86(10)
O1 Th1 O4 67.63(9)
O15 Th1 O4 132.35(9)
O7 Th1 O4 66.17(9)
O3 Th1 N1 71.14(11)
O13 Th1 N1 72.98(10)
O2 Th1 N1 65.47(10)
O1 Th1 N1 129.09(10)
O15 Th1 N1 146.45(10)
O7 Th1 N1 130.66(10)
O4 Th1 N1 79.21(10)
O3 Th1 Th2 110.66(8)
O13 Th1 Th2 158.10(7)
O2 Th1 Th2 93.96(7)
O1 Th1 Th2 37.55(7)
O15 Th1 Th2 90.22(7)
O7 Th1 Th2 39.86(7)
O4 Th1 Th2 42.45(6)
N1 Th1 Th2 121.52(8)
O3 Th1 Th3 161.94(8)
O13 Th1 Th3 101.51(8)
O2 Th1 Th3 36.21(6)
O1 Th1 Th3 34.72(7)
O15 Th1 Th3 87.23(7)
O7 Th1 Th3 100.36(7)
O4 Th1 Th3 68.01(7)
N1 Th1 Th3 97.74(8)
Th2 Th1 Th3 62.309(4)
O3 Th1 Th4 136.44(8)
O13 Th1 Th4 97.78(7)
O2 Th1 Th4 86.57(6)
O1 Th1 Th4 34.08(6)
O15 Th1 Th4 35.10(7)
O7 Th1 Th4 71.67(7)
O4 Th1 Th4 100.06(6)
N1 Th1 Th4 151.76(8)
Th2 Th1 Th4 61.492(4)
Th3 Th1 Th4 57.172(4)
O6 Th2 O1 136.54(10)
O6 Th2 O10 153.60(10)
O1 Th2 O10 69.69(9)
O6 Th2 O7 115.09(11)
O1 Th2 O7 69.55(10)
O10 Th2 O7 72.56(9)
O6 Th2 O8 84.17(11)
O1 Th2 O8 68.03(9)
O10 Th2 O8 109.48(10)
O7 Th2 O8 133.10(9)
O6 Th2 O4 76.08(10)
O1 Th2 O4 67.26(9)
O10 Th2 O4 127.31(9)
O7 Th2 O4 65.01(9)
O8 Th2 O4 80.77(9)
O6 Th2 O16 91.89(11)
O1 Th2 O16 105.41(10)
O10 Th2 O16 74.41(10)
O7 Th2 O16 146.15(10)
O8 Th2 O16 66.17(10)
O4 Th2 O16 145.90(10)
O6 Th2 O18 78.56(11)
O1 Th2 O18 141.87(10)
O10 Th2 O18 75.43(10)
O7 Th2 O18 114.07(10)
O8 Th2 O18 111.46(10)
O4 Th2 O18 150.48(10)
O16 Th2 O18 49.06(11)
O6 Th2 N3 69.05(12)
O1 Th2 N3 132.13(11)
O10 Th2 N3 95.70(11)
O7 Th2 N3 62.58(11)
O8 Th2 N3 153.20(11)
O4 Th2 N3 91.40(10)
O16 Th2 N3 114.22(11)
O18 Th2 N3 65.34(11)
O6 Th2 N8 85.38(11)
O1 Th2 N8 124.90(11)
O10 Th2 N8 72.78(10)
O7 Th2 N8 132.52(11)
O8 Th2 N8 88.95(11)
O4 Th2 N8 159.56(10)
O16 Th2 N8 24.46(11)
O18 Th2 N8 24.62(11)
N3 Th2 N8 89.91(12)
O6 Th2 Th1 115.98(8)
O1 Th2 Th1 38.77(7)
O10 Th2 Th1 86.49(7)
O7 Th2 Th1 39.95(7)
O8 Th2 Th1 93.27(6)
O4 Th2 Th1 40.83(6)
O16 Th2 Th1 144.12(8)
O18 Th2 Th1 153.00(8)
N3 Th2 Th1 97.41(8)
N8 Th2 Th1 158.63(8)
O6 Th2 Th3 110.68(8)
O1 Th2 Th3 32.89(7)
O10 Th2 Th3 91.95(7)
O7 Th2 Th3 98.96(7)
O8 Th2 Th3 35.57(7)
O4 Th2 Th3 66.47(7)
O16 Th2 Th3 89.29(8)
O18 Th2 Th3 138.22(8)
N3 Th2 Th3 156.44(8)
N8 Th2 Th3 113.64(9)
Th1 Th2 Th3 60.798(4)
O9 Th3 O5 93.04(11)
O9 Th3 O11 95.02(11)
O5 Th3 O11 149.95(10)
O9 Th3 O1 150.32(10)
O5 Th3 O1 111.37(10)
O11 Th3 O1 72.49(10)
O9 Th3 O8 136.37(11)
O5 Th3 O8 74.83(10)
O11 Th3 O8 79.43(10)
O1 Th3 O8 69.11(9)
O9 Th3 O2 101.81(10)
O5 Th3 O2 73.27(10)
O11 Th3 O2 132.59(10)
O1 Th3 O2 71.15(9)
O8 Th3 O2 113.75(10)
O9 Th3 O12 83.69(10)
O5 Th3 O12 142.82(10)
O11 Th3 O12 67.00(9)
O1 Th3 O12 66.68(9)
O8 Th3 O12 130.45(9)
O2 Th3 O12 71.24(9)
O9 Th3 N4 70.04(12)
O5 Th3 N4 72.95(11)
O11 Th3 N4 82.74(10)
O1 Th3 N4 132.04(11)
O8 Th3 N4 66.33(11)
O2 Th3 N4 144.67(10)
O12 Th3 N4 137.89(10)
O9 Th3 Th4 116.08(8)
O5 Th3 Th4 149.56(7)
O11 Th3 Th4 42.10(7)
O1 Th3 Th4 38.20(6)
O8 Th3 Th4 88.49(7)
O2 Th3 Th4 91.23(6)
O12 Th3 Th4 42.27(6)
N4 Th3 Th4 123.61(8)
O9 Th3 Th1 132.09(8)
O5 Th3 Th1 91.63(8)
O11 Th3 Th1 104.02(7)
O1 Th3 Th1 35.62(6)
O8 Th3 Th1 90.68(7)
O2 Th3 Th1 35.57(7)
O12 Th3 Th1 65.10(6)
N4 Th3 Th1 154.74(8)
Th4 Th3 Th1 62.777(4)
O9 Th3 Th2 169.84(8)
O5 Th3 Th2 91.25(7)
O11 Th3 Th2 76.82(7)
O1 Th3 Th2 32.71(7)
O8 Th3 Th2 36.84(7)
O2 Th3 Th2 88.25(7)
O12 Th3 Th2 98.37(6)
N4 Th3 Th2 102.54(8)
Th4 Th3 Th2 61.610(4)
Th1 Th3 Th2 56.893(4)
O14 Th4 O1 135.80(10)
O14 Th4 O15 128.52(10)
O1 Th4 O15 68.39(9)
O14 Th4 O10 134.53(10)
O1 Th4 O10 67.79(9)
O15 Th4 O10 94.45(10)
O14 Th4 O20 71.16(11)
O1 Th4 O20 148.31(10)
O15 Th4 O20 110.74(10)
O10 Th4 O20 80.93(10)
O14 Th4 O12 80.85(10)
O1 Th4 O12 65.78(9)
O15 Th4 O12 71.82(9)
O10 Th4 O12 133.43(9)
O20 Th4 O12 145.64(10)
O14 Th4 O11 71.87(10)
O1 Th4 O11 67.82(9)
O15 Th4 O11 126.95(9)
O10 Th4 O11 95.46(10)
O20 Th4 O11 122.26(10)
O12 Th4 O11 63.87(9)
O14 Th4 O19 112.80(10)
O1 Th4 O19 111.21(9)
O15 Th4 O19 65.60(9)
O10 Th4 O19 68.01(10)
O20 Th4 O19 48.63(10)
O12 Th4 O19 134.00(9)
O11 Th4 O19 161.21(9)
O14 Th4 N7 69.27(11)
O1 Th4 N7 127.67(10)
O15 Th4 N7 63.72(10)
O10 Th4 N7 134.13(11)
O20 Th4 N7 71.67(10)
O12 Th4 N7 80.15(10)
O11 Th4 N7 130.21(11)
O19 Th4 N7 66.24(11)
O14 Th4 N5 73.03(11)
O1 Th4 N5 100.40(10)
O15 Th4 N5 157.87(11)
O10 Th4 N5 63.42(11)
O20 Th4 N5 68.32(11)
O12 Th4 N5 122.27(10)
O11 Th4 N5 59.34(10)
O19 Th4 N5 103.65(10)
N7 Th4 N5 131.71(11)
O14 Th4 Th3 98.74(8)
O1 Th4 Th3 37.10(7)
O15 Th4 Th3 89.36(6)
O10 Th4 Th3 95.41(6)
O20 Th4 Th3 159.73(7)
O12 Th4 Th3 42.17(6)
O11 Th4 Th3 37.86(6)
O19 Th4 Th3 147.60(7)
N7 Th4 Th3 122.19(8)
N5 Th4 Th3 92.14(8)
O14 Th4 Th2 143.11(8)
O1 Th4 Th2 33.12(6)
O15 Th4 Th2 84.54(7)
O10 Th4 Th2 35.47(6)
O20 Th4 Th2 116.29(7)
O12 Th4 Th2 98.05(6)
O11 Th4 Th2 74.67(7)
O19 Th4 Th2 94.54(7)
N7 Th4 Th2 147.30(8)
N5 Th4 Th2 76.88(8)
Th3 Th4 Th2 61.353(4)
Th2 O1 Th3 114.40(11)
Th2 O1 Th1 103.68(11)
Th3 O1 Th1 109.67(10)
Th2 O1 Th4 112.64(11)
Th3 O1 Th4 104.70(11)
Th1 O1 Th4 111.93(11)
C7 N1 C6 117.9(4)
C7 N1 Th1 126.7(3)
C6 N1 Th1 113.8(2)
C1 O2 Th1 123.3(2)
C1 O2 Th3 124.6(2)
Th1 O2 Th3 108.22(10)
C13 O3 Th1 147.1(3)
O2 C1 C2 120.9(4)
O2 C1 C6 119.5(4)
C2 C1 C6 119.6(4)
C1 C2 C3 121.2(5)
C1 C2 H2 116(3)
C3 C2 H2 122(3)
C4 C3 C2 118.9(5)
C4 C3 H3 121(3)
C2 C3 H3 120(3)
C5 C4 C3 120.8(5)
C5 C4 H4 118(3)
C3 C4 H4 121(3)
C4 C5 C6 121.4(5)
C4 C5 H5 116(3)
C6 C5 H5 122(3)
C5 C6 C1 117.9(4)
C5 C6 N1 125.2(4)
C1 C6 N1 116.9(4)
N1 C7 C8 128.6(4)
N1 C7 H7 119(3)
C8 C7 H7 112(3)
C13 C8 C9 118.1(4)
C13 C8 C7 124.8(4)
C9 C8 C7 117.0(4)
C10 C9 C8 121.6(5)
C10 C9 H9 120(3)
C8 C9 H9 118(3)
C9 C10 C11 119.6(5)
C9 C10 H10 119(4)
C11 C10 H10 122(4)
C10 C11 C12 120.2(6)
C10 C11 H11 125(4)
C12 C11 H11 115(4)
C13 C12 C11 121.0(5)
C13 C12 H12 119(3)
C11 C12 H12 120(3)
O3 C13 C12 120.0(4)
O3 C13 C8 120.3(4)
C12 C13 C8 119.5(4)
C20 N2 C19 128.6(4)
C20 N2 H2N 114(4)
C19 N2 H2N 118(4)
C14 O4 Th1 127.0(3)
C14 O4 Th2 118.9(2)
Th1 O4 Th2 96.72(9)
C26 O5 Th3 146.8(3)
O4 C14 C15 122.4(4)
O4 C14 C19 119.5(4)
C15 C14 C19 118.1(4)
C16 C15 C14 120.6(4)
C16 C15 H15 119.7
C14 C15 H15 119.7
C15 C16 C17 119.9(5)
C15 C16 H16 120(2)
C17 C16 H16 120(2)
C18 C17 C16 120.9(5)
C18 C17 H17 122(3)
C16 C17 H17 117(3)
C17 C18 C19 119.2(5)
C17 C18 H18 120(3)
C19 C18 H18 121(3)
C18 C19 C14 121.3(5)
C18 C19 N2 123.8(4)
C14 C19 N2 114.8(4)
N2 C20 C21 124.6(4)
N2 C20 H20 114(3)
C21 C20 H20 121(3)
C22 C21 C26 120.3(5)
C22 C21 C20 117.8(4)
C26 C21 C20 121.8(4)
C23 C22 C21 120.7(5)
C23 C22 H22 118(3)
C21 C22 H22 121(3)
C22 C23 C24 119.5(5)
C22 C23 H23 121(3)
C24 C23 H23 119(3)
C25 C24 C23 120.8(5)
C25 C24 H24 119(3)
C23 C24 H24 121(3)
C24 C25 C26 121.1(5)
C24 C25 H25 122(3)
C26 C25 H25 116(3)
O5 C26 C25 121.4(4)
O5 C26 C21 121.1(4)
C25 C26 C21 117.5(4)
C33 N3 C34 119.2(4)
C33 N3 Th2 128.1(3)
C34 N3 Th2 112.6(3)
C27 O6 Th2 144.4(3)
C39 O7 Th2 119.8(3)
C39 O7 Th1 139.8(3)
Th2 O7 Th1 100.19(11)
O6 C27 C28 120.6(5)
O6 C27 C32 120.1(5)
C28 C27 C32 119.2(5)
C29 C28 C27 120.5(6)
C29 C28 H28 119.8
C27 C28 H28 119.8
C28 C29 C30 120.7(6)
C28 C29 H29 116(3)
C30 C29 H29 123(3)
C31 C30 C29 119.4(6)
C31 C30 H30 127(5)
C29 C30 H30 113(4)
C30 C31 C32 121.5(7)
C30 C31 H31 119(3)
C32 C31 H31 120(3)
C27 C32 C31 118.6(5)
C27 C32 C33 124.2(5)
C31 C32 C33 117.1(5)
N3 C33 C32 126.7(5)
N3 C33 H33 118(3)
C32 C33 H33 115(3)
C35 C34 C39 120.1(5)
C35 C34 N3 125.5(5)
C39 C34 N3 114.4(4)
C36 C35 C34 119.7(5)
C36 C35 H35 122(3)
C34 C35 H35 118(3)
C35 C36 C37 120.4(5)
C35 C36 H36 118(3)
C37 C36 H36 121(3)
C38 C37 C36 121.0(6)
C38 C37 H37 119.5
C36 C37 H37 119.5
C37 C38 C39 119.8(5)
C37 C38 H38 121(3)
C39 C38 H38 118(3)
O7 C39 C34 118.9(4)
O7 C39 C38 122.1(4)
C34 C39 C38 119.0(4)
C46 N4 C45 118.3(4)
C46 N4 Th3 128.5(3)
C45 N4 Th3 113.2(3)
C40 O8 Th3 120.0(3)
C40 O8 Th2 132.3(3)
Th3 O8 Th2 107.59(11)
C52 O9 Th3 147.3(3)
O8 C40 C41 121.1(4)
O8 C40 C45 120.3(4)
C41 C40 C45 118.5(4)
C42 C41 C40 121.1(5)
C42 C41 H41 114(3)
C40 C41 H41 124(3)
C43 C42 C41 119.9(5)
C43 C42 H42 121(3)
C41 C42 H42 119(3)
C42 C43 C44 120.1(5)
C42 C43 H43 119.9
C44 C43 H43 119.9
C43 C44 C45 120.1(5)
C43 C44 H44 121(3)
C45 C44 H44 119(4)
C44 C45 C40 119.9(5)
C44 C45 N4 122.6(5)
C40 C45 N4 117.4(4)
N4 C46 C47 127.7(5)
N4 C46 H46 118(3)
C47 C46 H46 114(3)
C52 C47 C48 118.3(5)
C52 C47 C46 123.9(4)
C48 C47 C46 117.5(5)
C49 C48 C47 121.3(5)
C49 C48 H48 122(3)
C47 C48 H48 116(3)
C48 C49 C50 119.2(5)
C48 C49 H49 120.4
C50 C49 H49 120.4
C49 C50 C51 121.6(5)
C49 C50 H50 120(4)
C51 C50 H50 118(4)
C50 C51 C52 120.0(5)
C50 C51 H51 124(3)
C52 C51 H51 116(3)
O9 C52 C51 120.8(5)
O9 C52 C47 119.8(4)
C51 C52 C47 119.4(5)
C59 N5 C60 120.0(4)
C59 N5 Th4 128.3(3)
C60 N5 Th4 111.5(3)
C53 O10 Th2 130.3(3)
C53 O10 Th4 120.5(2)
Th2 O10 Th4 108.25(10)
C65 O11 Th3 144.5(3)
C65 O11 Th4 115.2(3)
Th3 O11 Th4 100.04(10)
O10 C53 C54 120.9(4)
O10 C53 C58 119.8(4)
C54 C53 C58 119.3(4)
C55 C54 C53 120.5(5)
C55 C54 H54 119.7
C53 C54 H54 119.7
C54 C55 C56 121.3(6)
C54 C55 H55 123(4)
C56 C55 H55 115(4)
C57 C56 C55 119.1(5)
C57 C56 H56 123(3)
C55 C56 H56 118(3)
C56 C57 C58 121.8(5)
C56 C57 H57 132(3)
C58 C57 H57 107(3)
C53 C58 C57 117.9(5)
C53 C58 C59 122.6(4)
C57 C58 C59 119.5(5)
N5 C59 C58 124.0(5)
N5 C59 H59 121(3)
C58 C59 H59 115(3)
C61 C60 C65 120.5(5)
C61 C60 N5 124.9(5)
C65 C60 N5 114.5(4)
C62 C61 C60 120.0(5)
C62 C61 H61 122(3)
C60 C61 H61 117(3)
C63 C62 C61 120.0(5)
C63 C62 H62 116(4)
C61 C62 H62 124(4)
C62 C63 C64 120.5(5)
C62 C63 H63 119(3)
C64 C63 H63 120(3)
C63 C64 C65 120.2(5)
C63 C64 H64 121(3)
C65 C64 H64 119(3)
O11 C65 C64 122.7(4)
O11 C65 C60 118.7(4)
C64 C65 C60 118.5(4)
C72 N6 C71 127.3(4)
C72 N6 H6N 116.4
C71 N6 H6N 116.4
C66 O12 Th3 120.0(2)
C66 O12 Th4 128.1(2)
Th3 O12 Th4 95.56(9)
C78 O13 Th1 155.5(3)
O12 C66 C71 121.1(4)
O12 C66 C67 122.0(4)
C71 C66 C67 116.9(4)
C68 C67 C66 121.3(5)
C68 C67 H67 119.4
C66 C67 H67 119.4
C67 C68 C69 120.5(5)
C67 C68 H68 124(3)
C69 C68 H68 116(3)
C70 C69 C68 119.9(5)
C70 C69 H69 119(3)
C68 C69 H69 121(3)
C69 C70 C71 119.7(5)
C69 C70 H70 122(3)
C71 C70 H70 118(3)
C70 C71 C66 121.7(4)
C70 C71 N6 122.1(4)
C66 C71 N6 116.2(4)
N6 C72 C73 125.5(5)
N6 C72 H72 119(3)
C73 C72 H72 115(3)
C72 C73 C74 118.6(5)
C72 C73 C78 122.5(4)
C74 C73 C78 118.7(5)
C75 C74 C73 122.3(5)
C75 C74 H74 123(3)
C73 C74 H74 114(3)
C74 C75 C76 118.9(5)
C74 C75 H75 122(3)
C76 C75 H75 119(3)
C77 C76 C75 121.6(5)
C77 C76 H77 116(3)
C75 C76 H77 122(3)
C76 C77 C78 120.4(5)
C76 C77 H76 122(3)
C78 C77 H76 118(3)
O13 C78 C77 121.4(4)
O13 C78 C73 120.5(4)
C77 C78 C73 118.0(4)
C85 N7 C86 117.9(4)
C85 N7 Th4 128.2(3)
C86 N7 Th4 113.8(3)
C79 O14 Th4 148.5(3)
C91 O15 Th1 127.8(2)
C91 O15 Th4 121.6(2)
Th1 O15 Th4 110.48(11)
O14 C79 C84 121.0(4)
O14 C79 C80 119.9(5)
C84 C79 C80 119.1(5)
C81 C80 C79 120.4(5)
C81 C80 H80 122(3)
C79 C80 H80 117(3)
C80 C81 C82 120.2(5)
C80 C81 H81 116(3)
C82 C81 H81 124(3)
C83 C82 C81 120.4(5)
C83 C82 H82 119.8
C81 C82 H82 119.8
C82 C83 C84 120.9(6)
C82 C83 H83 121(3)
C84 C83 H83 118(3)
C79 C84 C83 119.0(5)
C79 C84 C85 123.6(4)
C83 C84 C85 117.4(5)
N7 C85 C84 127.6(5)
N7 C85 H85 117(2)
C84 C85 H85 115(2)
C87 C86 C91 119.4(4)
C87 C86 N7 124.7(4)
C91 C86 N7 115.9(4)
C88 C87 C86 120.9(5)
C88 C87 H87 119(3)
C86 C87 H87 120(3)
C89 C88 C87 119.5(5)
C89 C88 H88 118(3)
C87 C88 H88 122(3)
C88 C89 C90 120.4(5)
C88 C89 H89 123(3)
C90 C89 H89 116(3)
C89 C90 C91 120.9(5)
C89 C90 H90 118(3)
C91 C90 H90 121(3)
O15 C91 C90 121.9(4)
O15 C91 C86 119.4(4)
C90 C91 C86 118.7(4)
O17 N8 O16 121.8(5)
O17 N8 O18 122.5(4)
O16 N8 O18 115.7(4)
O17 N8 Th2 176.9(4)
O16 N8 Th2 57.0(2)
O18 N8 Th2 58.8(2)
N8 O16 Th2 98.5(3)
N8 O18 Th2 96.6(3)
O21 N9 O19 121.9(4)
O21 N9 O20 122.2(4)
O19 N9 O20 115.9(4)
N9 O19 Th4 95.9(3)
N9 O20 Th4 99.6(2)
N10 C92 C93 177.8(8)
C92 C93 H93A 109.5
C92 C93 H93B 109.5
H93A C93 H93B 109.5
C92 C93 H93C 109.5
H93A C93 H93C 109.5
H93B C93 H93C 109.5
N11 C94 C95 178.9(10)
C94 C95 H95A 109.5
C94 C95 H95B 109.5
H95A C95 H95B 109.5
C94 C95 H95C 109.5
H95A C95 H95C 109.5
H95B C95 H95C 109.5
N12 C96 C97 178.9(12)
C96 C97 H97A 109.5
C96 C97 H97B 109.5
H97A C97 H97B 109.5
C96 C97 H97C 109.5
H97A C97 H97C 109.5
H97B C97 H97C 109.5
N13 C98 C99 177.2(8)
C98 C99 H99A 109.5
C98 C99 H99B 109.5
H99A C99 H99B 109.5
C98 C99 H99C 109.5
H99A C99 H99C 109.5
H99B C99 H99C 109.5

loop_
_geom_bond_atom_site_label_1
_geom_bond_atom_site_label_2
_geom_bond_distance
Th1 O3 2.205(3)
Th1 O13 2.335(3)
Th1 O2 2.410(3)
Th1 O1 2.434(3)
Th1 O15 2.437(3)
Th1 O7 2.463(3)
Th1 O4 2.486(3)
Th1 N1 2.650(3)
Th1 Th2 3.7762(2)
Th1 Th3 3.9351(2)
Th1 Th4 4.0385(2)
Th2 O6 2.235(3)
Th2 O1 2.369(3)
Th2 O10 2.445(3)
Th2 O7 2.459(3)
Th2 O8 2.511(3)
Th2 O4 2.566(3)
Th2 O16 2.573(3)
Th2 O18 2.612(3)
Th2 N3 2.636(4)
Th2 N8 3.034(4)
Th2 Th3 3.9918(2)
Th3 O9 2.228(3)
Th3 O5 2.372(3)
Th3 O11 2.379(3)
Th3 O1 2.380(3)
Th3 O8 2.436(3)
Th3 O2 2.447(3)
Th3 O12 2.574(3)
Th3 N4 2.601(4)
Th3 Th4 3.8163(2)
Th4 O14 2.213(3)
Th4 O1 2.440(3)
Th4 O15 2.479(3)
Th4 O10 2.493(3)
Th4 O20 2.574(3)
Th4 O12 2.579(3)
Th4 O11 2.598(3)
Th4 O19 2.652(3)
Th4 N7 2.660(4)
Th4 N5 2.741(4)
N1 C7 1.284(6)
N1 C6 1.440(6)
O2 C1 1.362(5)
O3 C13 1.339(5)
C1 C2 1.382(6)
C1 C6 1.411(6)
C2 C3 1.393(6)
C2 H2 0.91(4)
C3 C4 1.374(7)
C3 H3 0.92(5)
C4 C5 1.372(7)
C4 H4 0.88(5)
C5 C6 1.398(6)
C5 H5 0.92(5)
C7 C8 1.451(6)
C7 H7 0.96(5)
C8 C13 1.412(6)
C8 C9 1.416(6)
C9 C10 1.371(7)
C9 H9 1.01(5)
C10 C11 1.380(8)
C10 H10 0.96(6)
C11 C12 1.395(7)
C11 H11 0.91(6)
C12 C13 1.381(7)
C12 H12 0.93(5)
N2 C20 1.294(6)
N2 C19 1.416(6)
N2 H2N 0.82(5)
O4 C14 1.362(5)
O5 C26 1.319(5)
C14 C15 1.396(6)
C14 C19 1.401(6)
C15 C16 1.382(7)
C15 H15 0.9500
C16 C17 1.391(7)
C16 H16 1.00(4)
C17 C18 1.369(7)
C17 H17 0.91(5)
C18 C19 1.389(6)
C18 H18 0.94(5)
C20 C21 1.423(7)
C20 H20 0.92(5)
C21 C22 1.409(6)
C21 C26 1.413(6)
C22 C23 1.362(7)
C22 H22 0.94(5)
C23 C24 1.389(7)
C23 H23 0.94(5)
C24 C25 1.384(7)
C24 H24 0.90(5)
C25 C26 1.397(7)
C25 H25 0.88(4)
N3 C33 1.291(6)
N3 C34 1.431(6)
O6 C27 1.331(5)
O7 C39 1.348(5)
C27 C28 1.393(7)
C27 C32 1.403(7)
C28 C29 1.379(8)
C28 H28 0.9500
C29 C30 1.386(10)
C29 H29 0.86(4)
C30 C31 1.361(9)
C30 H30 0.93(7)
C31 C32 1.409(7)
C31 H31 1.01(5)
C32 C33 1.447(7)
C33 H33 1.01(6)
C34 C35 1.401(7)
C34 C39 1.403(6)
C35 C36 1.371(8)
C35 H35 0.88(4)
C36 C37 1.384(9)
C36 H36 0.93(5)
C37 C38 1.376(7)
C37 H37 0.9500
C38 C39 1.403(7)
C38 H38 0.98(5)
N4 C46 1.288(6)
N4 C45 1.443(6)
O8 C40 1.372(5)
O9 C52 1.339(5)
C40 C41 1.391(6)
C40 C45 1.400(6)
C41 C42 1.385(7)
C41 H41 1.00(6)
C42 C43 1.381(8)
C42 H42 0.92(4)
C43 C44 1.383(8)
C43 H43 0.9500
C44 C45 1.397(7)
C44 H44 0.94(6)
C46 C47 1.451(7)
C46 H46 0.90(5)
C47 C52 1.407(7)
C47 C48 1.419(7)
C48 C49 1.364(7)
C48 H48 0.96(5)
C49 C50 1.374(8)
C49 H49 0.9500
C50 C51 1.381(8)
C50 H50 0.91(5)
C51 C52 1.391(7)
C51 H51 0.92(5)
N5 C59 1.289(6)
N5 C60 1.424(6)
O10 C53 1.372(5)
O11 C65 1.347(5)
C53 C54 1.386(6)
C53 C58 1.415(6)
C54 C55 1.377(7)
C54 H54 0.9500
C55 C56 1.388(8)
C55 H55 0.85(6)
C56 C57 1.355(8)
C56 H56 0.91(5)
C57 C58 1.424(6)
C57 H57 0.97(5)
C58 C59 1.435(7)
C59 H59 1.00(4)
C60 C61 1.384(7)
C60 C65 1.404(6)
C61 C62 1.382(8)
C61 H61 1.02(5)
C62 C63 1.378(8)
C62 H62 0.89(6)
C63 C64 1.386(7)
C63 H63 0.95(5)
C64 C65 1.396(7)
C64 H64 1.00(5)
N6 C72 1.311(6)
N6 C71 1.421(6)
N6 H6N 0.8800
O12 C66 1.359(5)
O13 C78 1.316(5)
C66 C71 1.402(6)
C66 C67 1.402(6)
C67 C68 1.376(7)
C67 H67 0.9500
C68 C69 1.386(7)
C68 H68 0.88(5)
C69 C70 1.371(7)
C69 H69 0.95(5)
C70 C71 1.393(7)
C70 H70 0.92(5)
C72 C73 1.412(7)
C72 H72 1.01(5)
C73 C74 1.422(6)
C73 C78 1.423(7)
C74 C75 1.341(7)
C74 H74 0.95(5)
C75 C76 1.390(8)
C75 H75 1.01(4)
C76 C77 1.387(7)
C76 H77 0.89(5)
C77 C78 1.404(7)
C77 H76 0.93(5)
N7 C85 1.297(6)
N7 C86 1.440(6)
O14 C79 1.321(5)
O15 C91 1.359(5)
C79 C84 1.393(7)
C79 C80 1.413(7)
C80 C81 1.378(7)
C80 H80 0.94(5)
C81 C82 1.389(8)
C81 H81 0.94(6)
C82 C83 1.356(8)
C82 H82 0.9500
C83 C84 1.420(7)
C83 H83 0.92(5)
C84 C85 1.456(7)
C85 H85 1.06(4)
C86 C87 1.391(6)
C86 C91 1.417(6)
C87 C88 1.385(7)
C87 H87 0.93(5)
C88 C89 1.385(7)
C88 H88 0.99(5)
C89 C90 1.385(7)
C89 H89 0.87(5)
C90 C91 1.391(6)
C90 H90 0.92(4)
N8 O17 1.208(5)
N8 O16 1.270(5)
N8 O18 1.272(5)
N9 O21 1.219(5)
N9 O19 1.268(5)
N9 O20 1.272(5)
N10 C92 1.125(8)
C92 C93 1.427(9)
C93 H93A 0.9800
C93 H93B 0.9800
C93 H93C 0.9800
N11 C94 1.128(9)
C94 C95 1.434(10)
C95 H95A 0.9800
C95 H95B 0.9800
C95 H95C 0.9800
N12 C96 1.115(10)
C96 C97 1.408(11)
C97 H97A 0.9800
C97 H97B 0.9800
C97 H97C 0.9800
N13 C98 1.115(8)
C98 C99 1.462(10)
C99 H99A 0.9800
C99 H99B 0.9800
C99 H99C 0.9800

loop_
_geom_hbond_atom_site_label_D
_geom_hbond_atom_site_label_H
_geom_hbond_atom_site_label_A
_geom_hbond_distance_DH
_geom_hbond_distance_HA
_geom_hbond_distance_DA
_geom_hbond_angle_DHA
_geom_hbond_site_symmetry_A
C93 H93B O16 0.98 2.39 3.339(8) 164.0 .
C95 H95A O19 0.98 2.52 3.369(8) 144.4 .
C99 H99C N10 0.98 2.46 3.407(12) 162.8 1_455
N2 H2N O5 0.82(5) 1.97(5) 2.649(5) 140(5) .
N6 H6N O12 0.88 2.34 2.733(5) 107.1 .
N6 H6N O13 0.88 2.01 2.685(5) 133.2 .
C5 H5 O20 0.92(5) 2.47(5) 3.160(6) 132(4) 1_455
C7 H7 O21 0.96(5) 2.58(5) 3.501(6) 160(4) 1_455
C20 H20 N13 0.92(5) 2.54(5) 3.411(8) 158(4) .
C41 H41 O6 1.00(6) 2.33(6) 3.127(6) 136(4) .
C85 H85 N12 1.06(4) 2.69(4) 3.662(9) 153(3) 2_665
